data_7015543
loop_
_publ_author_name
'Katsenis, Athanassios D.'
'Kessler, Vadim G.'
'Papaefstathiou, Giannis S.'

_publ_section_title
;
 High-spin Ni(II) clusters: triangles and planar tetranuclear
 complexes.
;
_journal_issue 17
_journal_name_full 'Dalton transactions (Cambridge, England : 2003)'
_journal_page_first 4590
_journal_page_last 4598
_journal_paper_doi 10.1039/c0dt01705a
_journal_volume 40
_journal_year 2011
_chemical_formula_sum 'C101 H108 F10.4 N16 Ni6 O21 Si1.6'
_chemical_formula_weight 2476.84
_chemical_name_systematic
;
?
;
_space_group_IT_number 60
_symmetry_cell_setting orthorhombic
_symmetry_space_group_name_Hall '-P 2n 2ab'
_symmetry_space_group_name_H-M 'P b c n'
_atom_sites_solution_hydrogens geom
_atom_sites_solution_primary direct
_atom_sites_solution_secondary difmap
_audit_creation_method SHELXL-97
_cell_angle_alpha 90.00
_cell_angle_beta 90.00
_cell_angle_gamma 90.00
_cell_formula_units_Z 4
_cell_length_a 23.105(5)
_cell_length_b 22.054(5)
_cell_length_c 23.008(6)
_cell_measurement_reflns_used 9996
_cell_measurement_temperature 296(2)
_cell_measurement_theta_max 26.14
_cell_measurement_theta_min 2.51
_cell_volume 11724(5)
_computing_cell_refinement 'Bruker SAINT'
_computing_data_collection 'Bruker APEX2'
_computing_data_reduction 'Bruker SAINT'
_computing_molecular_graphics 'Bruker SHELXTL'
_computing_publication_material 'Bruker SHELXTL'
_computing_structure_refinement 'SHELXL-97 (Sheldrick, 2008)'
_computing_structure_solution 'SHELXS-97 (Sheldrick, 2008)'
_diffrn_ambient_temperature 296(2)
_diffrn_measured_fraction_theta_full 0.996
_diffrn_measured_fraction_theta_max 0.996
_diffrn_measurement_device_type 'Bruker SMART Apex2 CCD'
_diffrn_measurement_method 'Omega scan'
_diffrn_radiation_monochromator graphite
_diffrn_radiation_source 'fine-focus sealed tube'
_diffrn_radiation_type MoK\a
_diffrn_radiation_wavelength 0.71073
_diffrn_reflns_av_R_equivalents 0.0647
_diffrn_reflns_av_sigmaI/netI 0.0418
_diffrn_reflns_limit_h_max 28
_diffrn_reflns_limit_h_min -28
_diffrn_reflns_limit_k_max 27
_diffrn_reflns_limit_k_min -27
_diffrn_reflns_limit_l_max 27
_diffrn_reflns_limit_l_min -28
_diffrn_reflns_number 90131
_diffrn_reflns_theta_full 26.00
_diffrn_reflns_theta_max 26.00
_diffrn_reflns_theta_min 2.50
_exptl_absorpt_coefficient_mu 1.047
_exptl_absorpt_correction_T_max 0.8024
_exptl_absorpt_correction_T_min 0.6796
_exptl_absorpt_correction_type multi-scan
_exptl_absorpt_process_details 'Bruker SADABS'
_exptl_crystal_colour green
_exptl_crystal_density_diffrn 1.403
_exptl_crystal_density_meas ?
_exptl_crystal_density_method 'not measured'
_exptl_crystal_description block
_exptl_crystal_F_000 5112
_exptl_crystal_size_max 0.40
_exptl_crystal_size_mid 0.28
_exptl_crystal_size_min 0.22
_refine_diff_density_max 0.911
_refine_diff_density_min -0.423
_refine_diff_density_rms 0.087
_refine_ls_extinction_coef none
_refine_ls_extinction_method none
_refine_ls_goodness_of_fit_ref 1.068
_refine_ls_hydrogen_treatment constr
_refine_ls_matrix_type full
_refine_ls_number_parameters 774
_refine_ls_number_reflns 11494
_refine_ls_number_restraints 771
_refine_ls_restrained_S_all 1.044
_refine_ls_R_factor_all 0.0748
_refine_ls_R_factor_gt 0.0532
_refine_ls_shift/su_max 0.001
_refine_ls_shift/su_mean 0.000
_refine_ls_structure_factor_coef Fsqd
_refine_ls_weighting_details 'calc w=1/[\s^2^(Fo^2^)+(0.0927P)^2^+9.8425P] where P=(Fo^2^+2Fc^2^)/3'
_refine_ls_weighting_scheme calc
_refine_ls_wR_factor_gt 0.1612
_refine_ls_wR_factor_ref 0.1713
_reflns_number_gt 8490
_reflns_number_total 11494
_reflns_threshold_expression >2sigma(I)
_cod_data_source_file c0dt01705a.txt
_cod_data_source_block tki157c_0m
_cod_depositor_comments
;
The following automatic conversions were performed:
'_symmetry_cell_setting' value 'Orthorhombic' changed to 'orthorhombic'
according to '/home/saulius/struct/CIF-dictionaries/cif_core.dic'
dictionary named 'cif_core.dic' version 2.4.1 from
2010-06-29.

'_exptl_absorpt_correction_type' value 'Multi-scan' changed
to 'multi-scan' according to
'/home/saulius/struct/CIF-dictionaries/cif_core.dic' dictionary named
'cif_core.dic' version 2.4.1 from 2010-06-29.

Automatic conversion script
Id: cif_fix_enum 1555 2011-01-17 13:19:09Z saulius 

The following automatic conversions were performed:

'_exptl_crystal_density_meas' value 'not measured' was changed to '?'
- the value is perceived as not measured.

Automatic conversion script
Id: cif_fix_values 3008 2015-01-20 13:52:24Z robertas 
;
_cod_original_cell_volume 11723(5)
_cod_original_sg_symbol_H-M Pbcn
_cod_original_formula_sum 'C101 H108 F10.40 N16 Ni6 O21 Si1.60'
_cod_database_code 7015543

loop_
_symmetry_equiv_pos_as_xyz
'x, y, z'
'-x+1/2, -y+1/2, z+1/2'
'-x, y, -z+1/2'
'x+1/2, -y+1/2, -z'
'-x, -y, -z'
'x-1/2, y-1/2, -z-1/2'
'x, -y, z-1/2'
'-x-1/2, y-1/2, z'

loop_
_atom_site_label
_atom_site_type_symbol
_atom_site_fract_x
_atom_site_fract_y
_atom_site_fract_z
_atom_site_U_iso_or_equiv
_atom_site_adp_type
_atom_site_occupancy
_atom_site_symmetry_multiplicity
_atom_site_calc_flag
_atom_site_refinement_flags
_atom_site_disorder_assembly
_atom_site_disorder_group
Ni1 Ni 0.534616(19) 0.612739(19) 0.30962(2) 0.03640(14) Uani 1 1 d U . .
Ni2 Ni 0.5000 0.50548(3) 0.2500 0.0648(3) Uani 1 2 d SU . .
Ni3 Ni 0.945412(18) 0.607552(19) 0.29180(2) 0.03457(13) Uani 1 1 d U . .
Ni4 Ni 1.0000 0.50051(3) 0.2500 0.0534(2) Uani 1 2 d SU . .
O1 O 0.52869(10) 0.52106(11) 0.32742(12) 0.0442(6) Uani 1 1 d U . .
O2 O 0.56688(12) 0.44805(13) 0.38945(13) 0.0551(7) Uani 1 1 d U . .
O3 O 0.45037(10) 0.59871(10) 0.27720(11) 0.0355(5) Uani 1 1 d U . .
O4 O 0.35404(11) 0.61848(12) 0.30143(13) 0.0533(7) Uani 1 1 d U . .
O5 O 0.92656(11) 0.51614(11) 0.28817(10) 0.0398(5) Uani 1 1 d U . .
O6 O 0.87118(11) 0.44318(12) 0.33520(12) 0.0493(6) Uani 1 1 d U . .
O7 O 0.96767(10) 0.59323(11) 0.20279(10) 0.0353(5) Uani 1 1 d U . .
O8 O 0.93449(12) 0.61654(13) 0.10924(12) 0.0508(7) Uani 1 1 d U . .
N1 N 0.61442(13) 0.59541(14) 0.34930(14) 0.0437(7) Uani 1 1 d U . .
N2 N 0.56903(16) 0.45079(14) 0.24605(16) 0.0534(8) Uani 1 1 d U . .
N3 N 0.48670(14) 0.64192(15) 0.37910(14) 0.0464(7) Uani 1 1 d U . .
N4 N 0.44093(14) 0.69908(14) 0.21912(14) 0.0465(8) Uani 1 1 d U . .
N5 N 0.91601(13) 0.59115(14) 0.37588(13) 0.0412(7) Uani 1 1 d U . .
N6 N 1.01222(14) 0.44675(14) 0.31877(15) 0.0479(8) Uani 1 1 d U . .
N7 N 0.87124(12) 0.63453(14) 0.25208(14) 0.0440(7) Uani 1 1 d U . .
N8 N 1.02380(13) 0.69412(13) 0.18823(14) 0.0441(7) Uani 1 1 d U . .
C1 C 0.65324(18) 0.6377(2) 0.36664(19) 0.0580(11) Uani 1 1 d U . .
H1 H 0.6473 0.6778 0.3555 0.070 Uiso 1 1 calc R . .
C2 C 0.70073(19) 0.6244(2) 0.3997(2) 0.0674(12) Uani 1 1 d U . .
H2 H 0.7270 0.6544 0.4101 0.081 Uiso 1 1 calc R . .
C3 C 0.7086(2) 0.5646(3) 0.4173(2) 0.0726(13) Uani 1 1 d U . .
H3 H 0.7396 0.5542 0.4411 0.087 Uiso 1 1 calc R . .
C4 C 0.67002(19) 0.5208(2) 0.3990(2) 0.0631(12) Uani 1 1 d U . .
H4 H 0.6753 0.4804 0.4095 0.076 Uiso 1 1 calc R . .
C5 C 0.62338(15) 0.53766(18) 0.36501(17) 0.0441(8) Uani 1 1 d U . .
C6 C 0.57792(15) 0.49116(16) 0.34405(17) 0.0414(8) Uani 1 1 d U . .
C7 C 0.60148(16) 0.45128(17) 0.29505(17) 0.0453(8) Uani 1 1 d U . .
C8 C 0.65023(19) 0.4160(2) 0.2985(2) 0.0694(13) Uani 1 1 d U . .
H8 H 0.6719 0.4152 0.3325 0.083 Uiso 1 1 calc R . .
C9 C 0.6671(2) 0.3814(3) 0.2507(3) 0.0836(16) Uani 1 1 d U . .
H9 H 0.7007 0.3582 0.2523 0.100 Uiso 1 1 calc R . .
C10 C 0.6350(3) 0.3815(2) 0.2027(3) 0.0788(15) Uani 1 1 d U . .
H10 H 0.6456 0.3582 0.1708 0.095 Uiso 1 1 calc R . .
C11 C 0.5856(3) 0.4167(2) 0.2008(2) 0.0750(14) Uani 1 1 d U . .
H11 H 0.5632 0.4168 0.1672 0.090 Uiso 1 1 calc R . .
C12 C 0.5370(2) 0.4729(3) 0.4387(2) 0.0787(15) Uani 1 1 d U . .
H12A H 0.5313 0.4417 0.4672 0.118 Uiso 1 1 calc R . .
H12B H 0.5001 0.4884 0.4265 0.118 Uiso 1 1 calc R . .
H12C H 0.5596 0.5051 0.4552 0.118 Uiso 1 1 calc R . .
C13 C 0.5055(2) 0.6539(2) 0.43267(18) 0.0637(12) Uani 1 1 d U . .
H13 H 0.5444 0.6470 0.4410 0.076 Uiso 1 1 calc R . .
C14 C 0.4710(3) 0.6757(3) 0.4757(2) 0.0830(16) Uani 1 1 d U . .
H14 H 0.4858 0.6845 0.5123 0.100 Uiso 1 1 calc R . .
C15 C 0.4128(3) 0.6844(3) 0.4630(2) 0.0895(18) Uani 1 1 d U . .
H15 H 0.3877 0.6990 0.4915 0.107 Uiso 1 1 calc R . .
C16 C 0.3921(2) 0.6712(2) 0.4077(2) 0.0698(13) Uani 1 1 d U . .
H16 H 0.3531 0.6763 0.3988 0.084 Uiso 1 1 calc R . .
C17 C 0.43033(17) 0.65063(18) 0.36652(17) 0.0488(9) Uani 1 1 d U . .
C18 C 0.41215(15) 0.63820(16) 0.30330(16) 0.0403(8) Uani 1 1 d U . .
C19 C 0.40976(15) 0.69807(16) 0.26874(17) 0.0406(8) Uani 1 1 d U . .
C20 C 0.37612(19) 0.74723(18) 0.2850(2) 0.0540(10) Uani 1 1 d U . .
H20 H 0.3547 0.7460 0.3191 0.065 Uiso 1 1 calc R . .
C21 C 0.3747(2) 0.79802(19) 0.2501(2) 0.0680(13) Uani 1 1 d U . .
H21 H 0.3514 0.8309 0.2600 0.082 Uiso 1 1 calc R . .
C22 C 0.4078(2) 0.7998(2) 0.2008(2) 0.0716(13) Uani 1 1 d U . .
H22 H 0.4084 0.8342 0.1774 0.086 Uiso 1 1 calc R . .
C23 C 0.4400(2) 0.74988(19) 0.1866(2) 0.0634(12) Uani 1 1 d U . .
H23 H 0.4623 0.7511 0.1529 0.076 Uiso 1 1 calc R . .
C24 C 0.3441(2) 0.5606(2) 0.3258(3) 0.0841(17) Uani 1 1 d U . .
H24A H 0.3037 0.5508 0.3230 0.126 Uiso 1 1 calc R . .
H24B H 0.3555 0.5607 0.3659 0.126 Uiso 1 1 calc R . .
H24C H 0.3663 0.5308 0.3051 0.126 Uiso 1 1 calc R . .
C25 C 0.90298(18) 0.6334(2) 0.41620(18) 0.0547(10) Uani 1 1 d U . .
H25 H 0.9131 0.6735 0.4087 0.066 Uiso 1 1 calc R . .
C26 C 0.87569(19) 0.6204(2) 0.46746(19) 0.0612(11) Uani 1 1 d U . .
H26 H 0.8678 0.6510 0.4941 0.073 Uiso 1 1 calc R . .
C27 C 0.8601(2) 0.5617(2) 0.47902(19) 0.0635(12) Uani 1 1 d U . .
H27 H 0.8414 0.5517 0.5135 0.076 Uiso 1 1 calc R . .
C28 C 0.87289(18) 0.5174(2) 0.43815(19) 0.0561(10) Uani 1 1 d U . .
H28 H 0.8625 0.4773 0.4448 0.067 Uiso 1 1 calc R . .
C29 C 0.90142(15) 0.53353(17) 0.38719(15) 0.0414(8) Uani 1 1 d U . .
C30 C 0.91658(15) 0.48682(16) 0.33963(15) 0.0388(7) Uani 1 1 d U . .
C31 C 0.96871(16) 0.44711(17) 0.35695(17) 0.0444(8) Uani 1 1 d U . .
C32 C 0.9708(2) 0.4122(2) 0.4073(2) 0.0682(13) Uani 1 1 d U . .
H32 H 0.9404 0.4135 0.4338 0.082 Uiso 1 1 calc R . .
C33 C 1.0185(3) 0.3755(3) 0.4176(2) 0.0830(16) Uani 1 1 d U . .
H33 H 1.0198 0.3504 0.4501 0.100 Uiso 1 1 calc R . .
C34 C 1.0647(2) 0.3770(2) 0.3781(2) 0.0763(14) Uani 1 1 d U . .
H34 H 1.0981 0.3545 0.3846 0.092 Uiso 1 1 calc R . .
C35 C 1.05946(19) 0.4124(2) 0.3299(2) 0.0632(12) Uani 1 1 d U . .
H35 H 1.0898 0.4130 0.3034 0.076 Uiso 1 1 calc R . .
C36 C 0.8178(2) 0.4676(2) 0.3136(2) 0.0705(13) Uani 1 1 d U . .
H36A H 0.7893 0.4360 0.3116 0.106 Uiso 1 1 calc R . .
H36B H 0.8239 0.4843 0.2756 0.106 Uiso 1 1 calc R . .
H36C H 0.8044 0.4989 0.3394 0.106 Uiso 1 1 calc R . .
C37 C 0.81941(17) 0.6428(2) 0.2777(2) 0.0603(11) Uani 1 1 d U . .
H37 H 0.8158 0.6366 0.3175 0.072 Uiso 1 1 calc R . .
C38 C 0.7711(2) 0.6605(3) 0.2458(2) 0.0801(16) Uani 1 1 d U . .
H38 H 0.7355 0.6657 0.2640 0.096 Uiso 1 1 calc R . .
C39 C 0.77656(19) 0.6699(3) 0.1879(2) 0.0855(18) Uani 1 1 d U . .
H39 H 0.7448 0.6825 0.1662 0.103 Uiso 1 1 calc R . .
C40 C 0.82957(17) 0.6607(2) 0.1610(2) 0.0651(12) Uani 1 1 d U . .
H40 H 0.8335 0.6661 0.1211 0.078 Uiso 1 1 calc R . .
C41 C 0.87678(15) 0.64330(18) 0.19455(17) 0.0444(9) Uani 1 1 d U . .
C42 C 0.93806(15) 0.63380(16) 0.16889(16) 0.0397(8) Uani 1 1 d U . .
C43 C 0.97037(15) 0.69452(16) 0.16544(16) 0.0406(8) Uani 1 1 d U . .
C44 C 0.9483(2) 0.74559(19) 0.13806(19) 0.0549(10) Uani 1 1 d U . .
H44 H 0.9112 0.7448 0.1223 0.066 Uiso 1 1 calc R . .
C45 C 0.9815(2) 0.79750(19) 0.1343(2) 0.0622(11) Uani 1 1 d U . .
H45 H 0.9672 0.8319 0.1157 0.075 Uiso 1 1 calc R . .
C46 C 1.0355(2) 0.79760(19) 0.1582(2) 0.0678(12) Uani 1 1 d U . .
H46 H 1.0585 0.8321 0.1563 0.081 Uiso 1 1 calc R . .
C47 C 1.0556(2) 0.74536(18) 0.1853(2) 0.0580(11) Uani 1 1 d U . .
H47 H 1.0922 0.7458 0.2021 0.070 Uiso 1 1 calc R . .
C48 C 0.9115(3) 0.5576(2) 0.0986(2) 0.0774(15) Uani 1 1 d U . .
H48A H 0.9108 0.5501 0.0575 0.116 Uiso 1 1 calc R . .
H48B H 0.8729 0.5552 0.1138 0.116 Uiso 1 1 calc R . .
H48C H 0.9355 0.5278 0.1172 0.116 Uiso 1 1 calc R . .
C60 C 0.1349(7) 0.9372(6) 0.4506(6) 0.212(6) Uani 1 1 d DU . .
C70 C 0.2819(5) 0.9512(5) 0.3488(5) 0.160(4) Uani 1 1 d DU . .
C50A C 0.1509(12) 0.3315(16) 0.0128(16) 0.172(13) Uiso 0.30 1 d PDU A 1
C50B C 0.1241(15) 0.2598(14) 0.0464(14) 0.108(10) Uiso 0.20 1 d PDU A 2
O50 O 0.0969(6) 0.3018(6) 0.0087(6) 0.162(5) Uiso 0.50 1 d PDU . .
O60 O 0.1070(2) 0.8791(3) 0.4559(3) 0.1361(19) Uani 1 1 d DU . .
O70 O 0.2938(2) 0.8941(3) 0.3250(3) 0.140(2) Uani 1 1 d DU . .
Si1 Si 0.25151(6) 0.21254(9) 0.94471(9) 0.0712(5) Uani 0.80 1 d PU . .
F1 F 0.2501(6) 0.4221(6) 0.9905(9) 0.198(8) Uani 0.40 1 d PU . .
O80 O 0.3084(8) 0.2680(10) 0.1060(8) 0.503(14) Uani 1 1 d U . .
C80 C 0.2477(14) 0.2837(18) 0.132(2) 0.48(2) Uiso 1 1 d U . .
F3 F 0.25453(16) 0.28689(17) 0.93509(18) 0.0835(11) Uani 0.80 1 d PU B .
F6 F 0.24932(17) 0.1381(2) 0.9581(3) 0.1140(17) Uani 0.80 1 d PU B .
F4 F 0.2623(5) 0.2152(6) 1.0101(4) 0.103(3) Uani 0.45 1 d PU B 3
F5 F 0.3233(4) 0.2014(5) 0.9290(4) 0.068(2) Uani 0.45 1 d PU B 3
F7 F 0.2427(5) 0.1998(5) 0.8682(5) 0.114(3) Uani 0.45 1 d PU B 3
F8 F 0.1815(3) 0.2147(6) 0.9449(10) 0.147(5) Uani 0.45 1 d PU B 3
F8A F 0.1934(6) 0.2263(7) 0.9991(7) 0.130(5) Uani 0.35 1 d PU B 4
F7A F 0.2026(8) 0.2079(6) 0.9002(8) 0.120(5) Uani 0.35 1 d PU B 4
F4A F 0.2929(6) 0.2309(6) 1.0094(5) 0.092(4) Uani 0.35 1 d PU B 4
F5A F 0.3068(7) 0.2122(7) 0.9086(7) 0.107(5) Uani 0.35 1 d PU B 4

loop_
_atom_site_aniso_label
_atom_site_aniso_U_11
_atom_site_aniso_U_22
_atom_site_aniso_U_33
_atom_site_aniso_U_23
_atom_site_aniso_U_13
_atom_site_aniso_U_12
Ni1 0.0353(3) 0.0354(2) 0.0385(3) -0.00227(18) -0.00058(18) 0.00006(18)
Ni2 0.0702(5) 0.0367(4) 0.0877(6) 0.000 -0.0497(5) 0.000
Ni3 0.0302(2) 0.0352(2) 0.0383(3) 0.00099(18) -0.00165(17) 0.00260(17)
Ni4 0.0686(5) 0.0376(4) 0.0539(5) 0.000 0.0303(4) 0.000
O1 0.0322(12) 0.0408(13) 0.0597(16) 0.0081(11) -0.0085(11) 0.0000(10)
O2 0.0596(17) 0.0530(16) 0.0527(17) 0.0134(13) -0.0031(13) 0.0045(13)
O3 0.0324(12) 0.0339(12) 0.0402(13) 0.0009(10) 0.0008(10) 0.0047(9)
O4 0.0354(14) 0.0486(15) 0.076(2) -0.0014(13) 0.0106(13) -0.0001(11)
O5 0.0450(13) 0.0393(13) 0.0351(13) -0.0008(10) 0.0031(10) -0.0036(10)
O6 0.0412(14) 0.0473(15) 0.0594(17) 0.0030(12) 0.0035(12) -0.0106(11)
O7 0.0307(12) 0.0388(12) 0.0364(13) 0.0063(10) -0.0042(9) -0.0017(9)
O8 0.0586(17) 0.0550(16) 0.0389(14) 0.0040(12) -0.0108(12) -0.0007(13)
N1 0.0367(16) 0.0469(17) 0.0476(18) -0.0077(14) -0.0010(13) -0.0065(13)
N2 0.065(2) 0.0368(17) 0.059(2) -0.0032(14) -0.0201(17) -0.0032(14)
N3 0.0460(17) 0.0498(18) 0.0433(17) -0.0020(14) -0.0010(14) 0.0045(14)
N4 0.055(2) 0.0327(15) 0.052(2) 0.0050(14) -0.0011(15) 0.0026(14)
N5 0.0381(16) 0.0474(17) 0.0381(16) -0.0032(13) -0.0013(12) 0.0069(13)
N6 0.0465(18) 0.0385(16) 0.059(2) -0.0016(14) 0.0096(15) 0.0029(13)
N7 0.0312(15) 0.0494(18) 0.0514(19) 0.0084(14) -0.0015(13) 0.0049(13)
N8 0.0413(17) 0.0348(15) 0.056(2) 0.0018(14) 0.0032(14) -0.0035(13)
C1 0.047(2) 0.064(3) 0.063(3) -0.011(2) -0.0063(19) -0.0125(19)
C2 0.047(2) 0.085(3) 0.069(3) -0.021(3) -0.011(2) -0.018(2)
C3 0.046(2) 0.104(4) 0.068(3) -0.014(3) -0.023(2) -0.001(2)
C4 0.053(2) 0.066(3) 0.071(3) -0.003(2) -0.020(2) 0.005(2)
C5 0.0344(18) 0.055(2) 0.043(2) -0.0055(17) -0.0060(15) -0.0004(15)
C6 0.0356(17) 0.0414(18) 0.047(2) 0.0079(15) -0.0076(15) 0.0025(14)
C7 0.0395(19) 0.042(2) 0.054(2) 0.0040(16) -0.0068(16) -0.0050(15)
C8 0.042(2) 0.085(3) 0.081(3) -0.020(3) -0.013(2) 0.012(2)
C9 0.055(3) 0.094(4) 0.102(4) -0.033(3) -0.002(3) 0.011(3)
C10 0.085(4) 0.073(3) 0.079(3) -0.025(3) 0.011(3) -0.007(3)
C11 0.101(4) 0.056(3) 0.069(3) -0.017(2) -0.022(3) -0.001(3)
C12 0.090(4) 0.086(4) 0.060(3) 0.017(3) 0.014(3) -0.001(3)
C13 0.074(3) 0.076(3) 0.041(2) -0.007(2) -0.005(2) 0.013(2)
C14 0.108(4) 0.098(4) 0.044(3) -0.012(3) -0.004(3) 0.029(3)
C15 0.105(4) 0.113(5) 0.050(3) -0.011(3) 0.020(3) 0.037(4)
C16 0.065(3) 0.090(3) 0.054(3) -0.005(2) 0.013(2) 0.029(3)
C17 0.050(2) 0.049(2) 0.047(2) -0.0013(17) 0.0097(16) 0.0101(17)
C18 0.0325(17) 0.0419(19) 0.046(2) -0.0016(15) 0.0032(14) 0.0065(14)
C19 0.0350(18) 0.0358(17) 0.051(2) -0.0045(15) -0.0064(15) 0.0037(14)
C20 0.052(2) 0.045(2) 0.065(3) -0.0121(18) -0.0074(19) 0.0084(18)
C21 0.071(3) 0.036(2) 0.097(4) -0.008(2) -0.015(3) 0.012(2)
C22 0.088(4) 0.036(2) 0.091(4) 0.012(2) -0.004(3) 0.006(2)
C23 0.085(3) 0.039(2) 0.066(3) 0.0113(19) 0.002(2) -0.002(2)
C24 0.067(3) 0.056(3) 0.129(5) 0.008(3) 0.037(3) -0.006(2)
C25 0.056(2) 0.056(2) 0.052(2) -0.0114(18) 0.0025(19) 0.0113(19)
C26 0.060(3) 0.074(3) 0.050(2) -0.022(2) 0.004(2) 0.014(2)
C27 0.061(3) 0.088(3) 0.041(2) -0.001(2) 0.014(2) 0.007(2)
C28 0.054(2) 0.067(3) 0.048(2) 0.0040(19) 0.0109(18) -0.002(2)
C29 0.0365(18) 0.053(2) 0.0348(18) 0.0003(15) 0.0006(14) 0.0032(15)
C30 0.0403(18) 0.0409(18) 0.0351(18) 0.0036(14) 0.0038(14) -0.0066(14)
C31 0.044(2) 0.048(2) 0.041(2) 0.0000(16) 0.0040(16) -0.0023(16)
C32 0.069(3) 0.085(3) 0.050(3) 0.018(2) 0.006(2) 0.015(2)
C33 0.090(4) 0.093(4) 0.066(3) 0.021(3) -0.009(3) 0.027(3)
C34 0.071(3) 0.074(3) 0.084(4) -0.002(3) -0.013(3) 0.025(3)
C35 0.052(2) 0.055(3) 0.083(3) -0.004(2) 0.011(2) 0.012(2)
C36 0.047(2) 0.075(3) 0.089(4) -0.011(3) -0.003(2) -0.014(2)
C37 0.038(2) 0.082(3) 0.061(3) 0.019(2) 0.0069(18) 0.009(2)
C38 0.035(2) 0.120(5) 0.086(3) 0.036(3) 0.005(2) 0.014(3)
C39 0.034(2) 0.135(5) 0.088(4) 0.045(3) -0.009(2) 0.009(3)
C40 0.043(2) 0.093(3) 0.060(3) 0.033(2) -0.0078(18) 0.004(2)
C41 0.0334(18) 0.052(2) 0.048(2) 0.0124(17) -0.0057(15) -0.0005(15)
C42 0.0356(18) 0.0438(19) 0.0396(19) 0.0068(15) -0.0049(14) 0.0005(14)
C43 0.0431(19) 0.0391(18) 0.040(2) 0.0051(15) 0.0062(15) 0.0034(15)
C44 0.058(2) 0.050(2) 0.057(3) 0.0110(19) 0.0075(19) 0.0115(18)
C45 0.081(3) 0.039(2) 0.067(3) 0.013(2) 0.016(2) 0.013(2)
C46 0.084(3) 0.037(2) 0.083(3) 0.004(2) 0.015(3) -0.007(2)
C47 0.058(3) 0.039(2) 0.076(3) -0.003(2) 0.006(2) -0.0108(18)
C48 0.099(4) 0.065(3) 0.068(3) -0.003(2) -0.035(3) -0.005(3)
C60 0.257(15) 0.192(10) 0.186(12) -0.044(10) 0.013(11) -0.007(9)
C70 0.159(8) 0.161(8) 0.159(9) -0.036(7) 0.029(7) 0.030(7)
O60 0.083(3) 0.176(5) 0.149(5) 0.000(4) -0.001(3) 0.017(3)
O70 0.114(4) 0.162(5) 0.144(5) -0.017(4) 0.014(4) 0.034(4)
Si1 0.0456(8) 0.0704(11) 0.0976(13) 0.0495(10) -0.0127(8) -0.0093(7)
F1 0.177(12) 0.081(8) 0.34(2) -0.050(10) -0.088(12) 0.017(7)
O80 0.43(2) 0.71(3) 0.37(2) -0.07(2) -0.091(18) -0.34(2)
F3 0.097(3) 0.065(2) 0.089(3) 0.0309(19) -0.033(2) -0.0119(17)
F6 0.102(3) 0.074(3) 0.166(5) 0.065(3) 0.002(3) -0.009(2)
F4 0.139(9) 0.115(7) 0.056(4) 0.041(4) 0.036(5) 0.024(6)
F5 0.050(3) 0.074(5) 0.081(6) 0.027(4) 0.015(3) 0.012(3)
F7 0.163(9) 0.079(5) 0.099(5) 0.007(4) -0.064(5) 0.008(6)
F8 0.031(3) 0.123(7) 0.289(14) 0.037(14) 0.001(6) -0.001(3)
F8A 0.095(7) 0.149(10) 0.146(10) 0.055(9) 0.054(7) 0.026(8)
F7A 0.144(11) 0.086(8) 0.131(10) 0.035(10) -0.097(8) -0.047(11)
F4A 0.110(8) 0.095(8) 0.072(6) 0.005(5) -0.034(6) 0.036(7)
F5A 0.120(10) 0.092(8) 0.109(10) -0.017(8) 0.071(8) -0.045(7)

loop_
_atom_type_symbol
_atom_type_description
_atom_type_scat_dispersion_real
_atom_type_scat_dispersion_imag
_atom_type_scat_source
C C 0.0033 0.0016 'International Tables Vol C Tables 4.2.6.8 and 6.1.1.4'
H H 0.0000 0.0000 'International Tables Vol C Tables 4.2.6.8 and 6.1.1.4'
N N 0.0061 0.0033 'International Tables Vol C Tables 4.2.6.8 and 6.1.1.4'
O O 0.0106 0.0060 'International Tables Vol C Tables 4.2.6.8 and 6.1.1.4'
F F 0.0171 0.0103 'International Tables Vol C Tables 4.2.6.8 and 6.1.1.4'
Ni Ni 0.3393 1.1124 'International Tables Vol C Tables 4.2.6.8 and 6.1.1.4'
Si Si 0.0817 0.0704 'International Tables Vol C Tables 4.2.6.8 and 6.1.1.4'

loop_
_geom_angle_atom_site_label_1
_geom_angle_atom_site_label_2
_geom_angle_atom_site_label_3
_geom_angle
_geom_angle_site_symmetry_1
_geom_angle_site_symmetry_3
_geom_angle_publ_flag
N3 Ni1 O3 154.03(11) . 3_655 ?
N3 Ni1 O1 96.71(12) . . ?
O3 Ni1 O1 93.24(10) 3_655 . ?
N3 Ni1 N1 101.13(12) . . ?
O3 Ni1 N1 104.38(11) 3_655 . ?
O1 Ni1 N1 78.08(11) . . ?
N3 Ni1 N4 96.12(13) . 3_655 ?
O3 Ni1 N4 77.52(11) 3_655 3_655 ?
O1 Ni1 N4 165.93(12) . 3_655 ?
N1 Ni1 N4 93.79(12) . 3_655 ?
N3 Ni1 O3 79.82(11) . . ?
O3 Ni1 O3 77.84(10) 3_655 . ?
O1 Ni1 O3 82.26(9) . . ?
N1 Ni1 O3 160.30(11) . . ?
N4 Ni1 O3 105.73(11) 3_655 . ?
N3 Ni1 Ni2 119.01(9) . . ?
O3 Ni1 Ni2 56.86(6) 3_655 . ?
O1 Ni1 Ni2 42.67(8) . . ?
N1 Ni1 Ni2 107.80(8) . . ?
N4 Ni1 Ni2 132.76(9) 3_655 . ?
O3 Ni1 Ni2 56.52(6) . . ?
O1 Ni2 O1 159.49(15) 3_655 . ?
O1 Ni2 N2 109.81(13) 3_655 . ?
O1 Ni2 N2 82.86(12) . . ?
O1 Ni2 N2 82.86(12) 3_655 3_655 ?
O1 Ni2 N2 109.81(13) . 3_655 ?
N2 Ni2 N2 105.90(19) . 3_655 ?
O1 Ni2 Ni1 46.52(7) 3_655 3_655 ?
O1 Ni2 Ni1 113.11(8) . 3_655 ?
N2 Ni2 Ni1 134.59(11) . 3_655 ?
N2 Ni2 Ni1 107.36(9) 3_655 3_655 ?
O1 Ni2 Ni1 113.12(8) 3_655 . ?
O1 Ni2 Ni1 46.52(7) . . ?
N2 Ni2 Ni1 107.36(9) . . ?
N2 Ni2 Ni1 134.59(11) 3_655 . ?
Ni1 Ni2 Ni1 67.74(3) 3_655 . ?
N7 Ni3 O7 154.80(11) . 3_755 ?
N7 Ni3 O5 95.16(11) . . ?
O7 Ni3 O5 93.39(10) 3_755 . ?
N7 Ni3 N5 101.17(12) . . ?
O7 Ni3 N5 103.76(11) 3_755 . ?
O5 Ni3 N5 78.40(11) . . ?
N7 Ni3 N8 96.81(13) . 3_755 ?
O7 Ni3 N8 78.03(11) 3_755 3_755 ?
O5 Ni3 N8 166.79(11) . 3_755 ?
N5 Ni3 N8 93.76(12) . 3_755 ?
N7 Ni3 O7 79.34(11) . . ?
O7 Ni3 O7 78.36(10) 3_755 . ?
O5 Ni3 O7 82.39(9) . . ?
N5 Ni3 O7 160.76(11) . . ?
N8 Ni3 O7 105.32(11) 3_755 . ?
N7 Ni3 Ni4 117.72(9) . . ?
O7 Ni3 Ni4 56.95(7) 3_755 . ?
O5 Ni3 Ni4 43.05(7) . . ?
N5 Ni3 Ni4 108.34(8) . . ?
N8 Ni3 Ni4 133.01(9) 3_755 . ?
O7 Ni3 Ni4 56.36(6) . . ?
O5 Ni4 O5 159.54(15) 3_755 . ?
O5 Ni4 N6 82.56(12) 3_755 3_755 ?
O5 Ni4 N6 109.89(12) . 3_755 ?
O5 Ni4 N6 109.89(12) 3_755 . ?
O5 Ni4 N6 82.56(12) . . ?
N6 Ni4 N6 107.18(19) 3_755 . ?
O5 Ni4 Ni3 46.53(7) 3_755 3_755 ?
O5 Ni4 Ni3 113.15(8) . 3_755 ?
N6 Ni4 Ni3 106.71(9) 3_755 3_755 ?
N6 Ni4 Ni3 134.26(10) . 3_755 ?
O5 Ni4 Ni3 113.15(8) 3_755 . ?
O5 Ni4 Ni3 46.53(7) . . ?
N6 Ni4 Ni3 134.26(10) 3_755 . ?
N6 Ni4 Ni3 106.71(9) . . ?
Ni3 Ni4 Ni3 67.79(3) 3_755 . ?
C6 O1 Ni2 117.2(2) . . ?
C6 O1 Ni1 118.1(2) . . ?
Ni2 O1 Ni1 90.81(11) . . ?
C12 O2 C6 114.0(3) . . ?
C18 O3 Ni1 115.9(2) . 3_655 ?
C18 O3 Ni1 110.2(2) . . ?
Ni1 O3 Ni1 99.58(10) 3_655 . ?
C24 O4 C18 114.9(3) . . ?
C30 O5 Ni4 117.0(2) . . ?
C30 O5 Ni3 117.5(2) . . ?
Ni4 O5 Ni3 90.42(10) . . ?
C30 O6 C36 113.8(3) . . ?
C42 O7 Ni3 115.2(2) . 3_755 ?
C42 O7 Ni3 109.2(2) . . ?
Ni3 O7 Ni3 98.97(10) 3_755 . ?
C48 O8 C42 115.5(3) . . ?
C5 N1 C1 118.2(3) . . ?
C5 N1 Ni1 115.3(2) . . ?
C1 N1 Ni1 125.9(3) . . ?
C11 N2 C7 119.6(4) . . ?
C11 N2 Ni2 126.9(3) . . ?
C7 N2 Ni2 113.5(3) . . ?
C13 N3 C17 119.0(4) . . ?
C13 N3 Ni1 127.4(3) . . ?
C17 N3 Ni1 113.5(3) . . ?
C19 N4 C23 118.4(4) . . ?
C19 N4 Ni1 113.3(2) . 3_655 ?
C23 N4 Ni1 125.8(3) . 3_655 ?
C29 N5 C25 117.8(3) . . ?
C29 N5 Ni3 115.3(2) . . ?
C25 N5 Ni3 126.3(3) . . ?
C31 N6 C35 119.1(4) . . ?
C31 N6 Ni4 114.3(3) . . ?
C35 N6 Ni4 126.6(3) . . ?
C41 N7 C37 119.7(3) . . ?
C41 N7 Ni3 113.9(2) . . ?
C37 N7 Ni3 126.4(3) . . ?
C43 N8 C47 118.4(3) . . ?
C43 N8 Ni3 113.9(2) . 3_755 ?
C47 N8 Ni3 126.2(3) . 3_755 ?
N1 C1 C2 123.2(4) . . ?
C3 C2 C1 118.1(4) . . ?
C2 C3 C4 119.3(4) . . ?
C3 C4 C5 119.2(4) . . ?
N1 C5 C4 121.9(4) . . ?
N1 C5 C6 116.2(3) . . ?
C4 C5 C6 121.9(4) . . ?
O1 C6 O2 112.0(3) . . ?
O1 C6 C7 111.5(3) . . ?
O2 C6 C7 102.6(3) . . ?
O1 C6 C5 109.4(3) . . ?
O2 C6 C5 109.5(3) . . ?
C7 C6 C5 111.7(3) . . ?
N2 C7 C8 119.9(4) . . ?
N2 C7 C6 114.9(3) . . ?
C8 C7 C6 125.2(4) . . ?
C7 C8 C9 119.7(5) . . ?
C10 C9 C8 119.8(5) . . ?
C9 C10 C11 119.3(5) . . ?
N2 C11 C10 121.8(5) . . ?
N3 C13 C14 123.5(5) . . ?
C13 C14 C15 117.7(5) . . ?
C16 C15 C14 119.7(4) . . ?
C17 C16 C15 118.7(5) . . ?
N3 C17 C16 121.4(4) . . ?
N3 C17 C18 116.2(3) . . ?
C16 C17 C18 122.4(4) . . ?
O3 C18 O4 113.7(3) . . ?
O3 C18 C17 110.5(3) . . ?
O4 C18 C17 110.1(3) . . ?
O3 C18 C19 109.8(3) . . ?
O4 C18 C19 102.4(3) . . ?
C17 C18 C19 110.2(3) . . ?
N4 C19 C20 121.0(4) . . ?
N4 C19 C18 115.5(3) . . ?
C20 C19 C18 123.4(4) . . ?
C21 C20 C19 119.5(4) . . ?
C22 C21 C20 119.5(4) . . ?
C21 C22 C23 118.6(4) . . ?
N4 C23 C22 123.0(5) . . ?
N5 C25 C26 123.4(4) . . ?
C27 C26 C25 119.1(4) . . ?
C26 C27 C28 118.5(4) . . ?
C27 C28 C29 119.5(4) . . ?
N5 C29 C28 121.7(4) . . ?
N5 C29 C30 116.0(3) . . ?
C28 C29 C30 122.3(4) . . ?
O5 C30 O6 112.4(3) . . ?
O5 C30 C31 111.1(3) . . ?
O6 C30 C31 102.1(3) . . ?
O5 C30 C29 109.6(3) . . ?
O6 C30 C29 109.5(3) . . ?
C31 C30 C29 111.9(3) . . ?
N6 C31 C32 121.2(4) . . ?
N6 C31 C30 114.9(3) . . ?
C32 C31 C30 123.8(4) . . ?
C33 C32 C31 119.5(5) . . ?
C32 C33 C34 118.6(5) . . ?
C35 C34 C33 118.3(5) . . ?
N6 C35 C34 123.2(5) . . ?
N7 C37 C38 121.4(4) . . ?
C39 C38 C37 119.1(4) . . ?
C38 C39 C40 119.9(4) . . ?
C39 C40 C41 119.1(4) . . ?
N7 C41 C40 120.8(4) . . ?
N7 C41 C42 116.3(3) . . ?
C40 C41 C42 122.9(3) . . ?
O7 C42 O8 113.7(3) . . ?
O7 C42 C43 110.9(3) . . ?
O8 C42 C43 102.2(3) . . ?
O7 C42 C41 109.1(3) . . ?
O8 C42 C41 110.5(3) . . ?
C43 C42 C41 110.3(3) . . ?
N8 C43 C44 121.4(4) . . ?
N8 C43 C42 114.9(3) . . ?
C44 C43 C42 123.6(3) . . ?
C43 C44 C45 119.9(4) . . ?
C46 C45 C44 118.9(4) . . ?
C45 C46 C47 119.1(4) . . ?
N8 C47 C46 122.2(4) . . ?
C50B O50 C50A 83(2) . . ?
F5A Si1 F7A 104.8(11) . . ?
F5A Si1 F4 113.6(8) . . ?
F7A Si1 F4 141.6(10) . . ?
F5A Si1 F8 147.1(10) . . ?
F7A Si1 F8 42.7(7) . . ?
F4 Si1 F8 99.2(8) . . ?
F5A Si1 F3 84.1(6) . . ?
F7A Si1 F3 90.5(5) . . ?
F4 Si1 F3 95.0(5) . . ?
F8 Si1 F3 90.8(5) . . ?
F5A Si1 F6 96.9(6) . . ?
F7A Si1 F6 92.0(5) . . ?
F4 Si1 F6 82.0(5) . . ?
F8 Si1 F6 89.9(5) . . ?
F3 Si1 F6 177.0(3) . . ?
F5A Si1 F5 22.1(7) . . ?
F7A Si1 F5 124.4(10) . . ?
F4 Si1 F5 93.2(5) . . ?
F8 Si1 F5 166.3(9) . . ?
F3 Si1 F5 94.2(4) . . ?
F6 Si1 F5 85.8(4) . . ?
F5A Si1 F7 63.9(8) . . ?
F7A Si1 F7 41.3(8) . . ?
F4 Si1 F7 172.6(6) . . ?
F8 Si1 F7 83.9(7) . . ?
F3 Si1 F7 91.7(4) . . ?
F6 Si1 F7 91.3(4) . . ?
F5 Si1 F7 83.1(5) . . ?
F5A Si1 F4A 90.3(8) . . ?
F7A Si1 F4A 162.6(10) . . ?
F4 Si1 F4A 25.5(5) . . ?
F8 Si1 F4A 121.2(9) . . ?
F3 Si1 F4A 82.3(5) . . ?
F6 Si1 F4A 94.8(5) . . ?
F5 Si1 F4A 72.2(6) . . ?
F7 Si1 F4A 154.0(6) . . ?
F5A Si1 F8A 166.5(9) . . ?
F7A Si1 F8A 85.9(9) . . ?
F4 Si1 F8A 56.5(6) . . ?
F8 Si1 F8A 43.3(7) . . ?
F3 Si1 F8A 87.6(5) . . ?
F6 Si1 F8A 90.9(5) . . ?
F5 Si1 F8A 149.6(7) . . ?
F7 Si1 F8A 127.1(6) . . ?
F4A Si1 F8A 78.0(7) . . ?

loop_
_geom_bond_atom_site_label_1
_geom_bond_atom_site_label_2
_geom_bond_distance
_geom_bond_site_symmetry_2
_geom_bond_publ_flag
Ni1 N3 2.048(3) . ?
Ni1 O3 2.051(2) 3_655 ?
Ni1 O1 2.067(2) . ?
Ni1 N1 2.093(3) . ?
Ni1 N4 2.093(3) 3_655 ?
Ni1 O3 2.107(2) . ?
Ni1 Ni2 2.8491(9) . ?
Ni2 O1 1.931(3) 3_655 ?
Ni2 O1 1.931(3) . ?
Ni2 N2 2.002(4) . ?
Ni2 N2 2.002(4) 3_655 ?
Ni2 Ni1 2.8491(9) 3_655 ?
Ni3 N7 2.031(3) . ?
Ni3 O7 2.037(2) 3_755 ?
Ni3 O5 2.064(2) . ?
Ni3 N5 2.082(3) . ?
Ni3 N8 2.089(3) 3_755 ?
Ni3 O7 2.135(2) . ?
Ni3 Ni4 2.8441(9) . ?
Ni4 O5 1.942(2) 3_755 ?
Ni4 O5 1.942(2) . ?
Ni4 N6 1.997(3) 3_755 ?
Ni4 N6 1.997(3) . ?
Ni4 Ni3 2.8441(9) 3_755 ?
O1 C6 1.369(4) . ?
O2 C12 1.435(6) . ?
O2 C6 1.435(4) . ?
O3 C18 1.378(4) . ?
O3 Ni1 2.051(2) 3_655 ?
O4 C24 1.414(5) . ?
O4 C18 1.412(4) . ?
O5 C30 1.369(4) . ?
O6 C30 1.427(4) . ?
O6 C36 1.434(5) . ?
O7 C42 1.370(4) . ?
O7 Ni3 2.037(2) 3_755 ?
O8 C48 1.425(5) . ?
O8 C42 1.427(5) . ?
N1 C5 1.340(5) . ?
N1 C1 1.354(5) . ?
N2 C11 1.339(6) . ?
N2 C7 1.354(5) . ?
N3 C13 1.333(5) . ?
N3 C17 1.348(5) . ?
N4 C19 1.350(5) . ?
N4 C23 1.348(5) . ?
N4 Ni1 2.093(3) 3_655 ?
N5 C29 1.340(5) . ?
N5 C25 1.349(5) . ?
N6 C31 1.335(5) . ?
N6 C35 1.353(5) . ?
N7 C41 1.344(5) . ?
N7 C37 1.347(5) . ?
N8 C43 1.341(5) . ?
N8 C47 1.349(5) . ?
N8 Ni3 2.089(3) 3_755 ?
C1 C2 1.367(6) . ?
C2 C3 1.392(7) . ?
C3 C4 1.380(6) . ?
C4 C5 1.383(5) . ?
C5 C6 1.545(5) . ?
C6 C7 1.530(6) . ?
C7 C8 1.371(6) . ?
C8 C9 1.395(7) . ?
C9 C10 1.329(8) . ?
C10 C11 1.381(8) . ?
C13 C14 1.359(6) . ?
C14 C15 1.390(8) . ?
C15 C16 1.390(7) . ?
C16 C17 1.373(5) . ?
C17 C18 1.539(5) . ?
C18 C19 1.542(5) . ?
C19 C20 1.385(5) . ?
C20 C21 1.379(7) . ?
C21 C22 1.368(7) . ?
C22 C23 1.369(7) . ?
C25 C26 1.368(6) . ?
C26 C27 1.371(7) . ?
C27 C28 1.387(6) . ?
C28 C29 1.391(5) . ?
C29 C30 1.543(5) . ?
C30 C31 1.541(5) . ?
C31 C32 1.391(6) . ?
C32 C33 1.389(7) . ?
C33 C34 1.402(8) . ?
C34 C35 1.360(7) . ?
C37 C38 1.392(6) . ?
C38 C39 1.354(7) . ?
C39 C40 1.387(7) . ?
C40 C41 1.390(5) . ?
C41 C42 1.548(5) . ?
C42 C43 1.535(5) . ?
C43 C44 1.388(5) . ?
C44 C45 1.381(6) . ?
C45 C46 1.363(7) . ?
C46 C47 1.391(6) . ?
C60 O60 1.439(11) . ?
C70 O70 1.399(9) . ?
C50A O50 1.411(18) . ?
C50B O50 1.415(18) . ?
Si1 F5A 1.524(14) . ?
Si1 F7A 1.528(10) . ?
Si1 F4 1.526(11) . ?
Si1 F8 1.618(7) . ?
Si1 F3 1.656(4) . ?
Si1 F6 1.671(4) . ?
Si1 F5 1.715(9) . ?
Si1 F7 1.793(10) . ?
Si1 F4A 1.814(11) . ?
Si1 F8A 1.862(12) . ?
O80 C80 1.56(4) . ?
